data_7109914
loop_
_publ_author_name
'Ashutosh S. Singh'
'Shih-Sheng Sun'

_publ_section_title
;
 Recyclable nitrate-templated photochemical [2+2] cycloaddition reaction
 promoted by a tripodal receptor
;
_journal_name_full Chem.Commun.
_journal_page_first 10070
_journal_paper_doi 10.1039/c3cc41268g
_journal_volume 49
_journal_year 2013
_chemical_formula_moiety 'C24 H20 N4'
_chemical_formula_sum 'C24 H20 N4'
_chemical_formula_weight 364.44
_chemical_name_systematic
;
?
;
_space_group_IT_number 56
_symmetry_cell_setting orthorhombic
_symmetry_space_group_name_Hall '-P 2ab 2ac'
_symmetry_space_group_name_H-M 'P c c n'
_atom_sites_solution_hydrogens geom
_atom_sites_solution_primary direct
_atom_sites_solution_secondary difmap
_cell_angle_alpha 90
_cell_angle_beta 90.0000(10)
_cell_angle_gamma 90
_cell_formula_units_Z 4
_cell_length_a 9.3620(4)
_cell_length_b 13.9320(3)
_cell_length_c 14.0190(4)
_cell_measurement_reflns_used 9991
_cell_measurement_temperature 100.00(10)
_cell_measurement_theta_max 27.58
_cell_measurement_theta_min 2.62
_cell_volume 1828.52(10)
_computing_cell_refinement 'Bruker APEX2'
_computing_data_collection 'Bruker APEX2'
_computing_data_reduction 'Bruker SAINT'
_computing_molecular_graphics 'Ortep-3 for Windows (Farrugia, 1997)'
_computing_publication_material 'WinGX publication routines (Farrugia, 1999)'
_computing_structure_refinement 'SHELXL-97 (Sheldrick, 1997)'
_computing_structure_solution 'SHELXS-97 (Sheldrick, 1997)'
_diffrn_ambient_temperature 100.00(10)
_diffrn_measured_fraction_theta_full 1
_diffrn_measured_fraction_theta_max 1
_diffrn_measurement_device_type 'CCD area detector'
_diffrn_measurement_method 'phi and omega scans'
_diffrn_radiation_monochromator graphite
_diffrn_radiation_type MoK\a
_diffrn_radiation_wavelength 0.71073
_diffrn_reflns_av_R_equivalents 0.0246
_diffrn_reflns_av_unetI/netI 0.0101
_diffrn_reflns_limit_h_max 11
_diffrn_reflns_limit_h_min -11
_diffrn_reflns_limit_k_max 15
_diffrn_reflns_limit_k_min -17
_diffrn_reflns_limit_l_max 12
_diffrn_reflns_limit_l_min -17
_diffrn_reflns_number 27270
_diffrn_reflns_theta_full 25
_diffrn_reflns_theta_max 26.37
_diffrn_reflns_theta_min 2.62
_exptl_absorpt_coefficient_mu 0.08
_exptl_absorpt_correction_T_max 0.9879
_exptl_absorpt_correction_T_min 0.9827
_exptl_absorpt_correction_type multi-scan
_exptl_absorpt_process_details 'Bruker SADABS, 1996'
_exptl_crystal_colour colourless
_exptl_crystal_density_diffrn 1.324
_exptl_crystal_density_meas ?
_exptl_crystal_density_method 'not measured'
_exptl_crystal_description prism
_exptl_crystal_F_000 768
_exptl_crystal_size_max 0.2
_exptl_crystal_size_mid 0.16
_exptl_crystal_size_min 0.14
_refine_diff_density_max 0.274
_refine_diff_density_min -0.182
_refine_diff_density_rms 0.036
_refine_ls_extinction_coef 0.0059(11)
_refine_ls_extinction_expression Fc^*^=kFc[1+0.001xFc^2^\l^3^/sin(2\q)]^-1/4^
_refine_ls_extinction_method SHELXL
_refine_ls_goodness_of_fit_ref 1.053
_refine_ls_hydrogen_treatment constr
_refine_ls_matrix_type full
_refine_ls_number_parameters 128
_refine_ls_number_reflns 1874
_refine_ls_number_restraints 0
_refine_ls_restrained_S_all 1.053
_refine_ls_R_factor_all 0.0362
_refine_ls_R_factor_gt 0.033
_refine_ls_shift/su_max 0
_refine_ls_shift/su_mean 0
_refine_ls_structure_factor_coef Fsqd
_refine_ls_weighting_details 'calc w=1/[\s^2^(Fo^2^)+(0.0398P)^2^+0.7889P] where P=(Fo^2^+2Fc^2^)/3'
_refine_ls_weighting_scheme calc
_refine_ls_wR_factor_gt 0.0836
_refine_ls_wR_factor_ref 0.0863
_reflns_number_gt 1700
_reflns_number_total 1874
_reflns_threshold_expression >2sigma(I)
_cod_data_source_file c3cc41268g.txt
_cod_data_source_block 4,4'-tpcb
_cod_depositor_comments
;
The following automatic conversions were performed:

'_exptl_crystal_density_meas' value 'not measured' was changed to '?'
- the value is perceived as not measured.

Automatic conversion script
Id: cif_fix_values 3008 2015-01-20 13:52:24Z robertas 
;
_cod_original_sg_symbol_H-M Pccn
_cod_database_code 7109914

loop_
_symmetry_equiv_pos_as_xyz
'x, y, z'
'-x+1/2, -y+1/2, z'
'x+1/2, -y, -z+1/2'
'-x, y+1/2, -z+1/2'
'-x, -y, -z'
'x-1/2, y-1/2, -z'
'-x-1/2, y, z-1/2'
'x, -y-1/2, z-1/2'

loop_
_atom_site_label
_atom_site_type_symbol
_atom_site_fract_x
_atom_site_fract_y
_atom_site_fract_z
_atom_site_U_iso_or_equiv
_atom_site_adp_type
_atom_site_occupancy
_atom_site_symmetry_multiplicity
_atom_site_calc_flag
_atom_site_refinement_flags
N1 N -0.11428(10) 0.59254(7) 0.55571(6) 0.0203(2) Uani 1 1 d .
N2 N 0.03453(10) 0.46864(7) 0.14654(7) 0.0216(2) Uani 1 1 d .
C1 C 0.02633(12) 0.59466(8) 0.57116(8) 0.0189(2) Uani 1 1 d .
H1 H 0.0624 0.5601 0.6244 0.023 Uiso 1 1 calc R
C2 C 0.12373(12) 0.64413(7) 0.51444(7) 0.0173(2) Uani 1 1 d .
H2 H 0.2228 0.6428 0.5291 0.021 Uiso 1 1 calc R
C3 C 0.07414(12) 0.69537(7) 0.43617(7) 0.0155(2) Uani 1 1 d .
C4 C -0.07208(12) 0.69143(8) 0.41804(8) 0.0201(3) Uani 1 1 d .
H4 H -0.1109 0.7238 0.3643 0.024 Uiso 1 1 calc R
C5 C -0.16046(12) 0.64029(8) 0.47854(8) 0.0218(3) Uani 1 1 d .
H5 H -0.2598 0.6389 0.4646 0.026 Uiso 1 1 calc R
C6 C 0.16828(10) 0.75651(7) 0.37471(7) 0.0150(2) Uani 1 1 d .
H6 H 0.1468 0.8254 0.3889 0.018 Uiso 1 1 calc R
C7 C 0.16641(11) 0.74268(7) 0.26321(7) 0.0154(2) Uani 1 1 d .
H7 H 0.1163 0.7968 0.2305 0.018 Uiso 1 1 calc R
C8 C 0.11888(11) 0.64677(7) 0.22513(7) 0.0156(2) Uani 1 1 d .
C9 C 0.17856(12) 0.56048(8) 0.25559(8) 0.0192(2) Uani 1 1 d .
H9 H 0.2495 0.5602 0.3041 0.023 Uiso 1 1 calc R
C10 C 0.13394(12) 0.47509(8) 0.21483(8) 0.0202(3) Uani 1 1 d .
H10 H 0.1767 0.4173 0.2368 0.024 Uiso 1 1 calc R
C11 C -0.02411(13) 0.55171(8) 0.11865(8) 0.0233(3) Uani 1 1 d .
H11 H -0.096 0.5496 0.0708 0.028 Uiso 1 1 calc R
C12 C 0.01359(12) 0.64079(8) 0.15528(8) 0.0196(3) Uani 1 1 d .
H12 H -0.0322 0.6973 0.1328 0.024 Uiso 1 1 calc R

loop_
_atom_site_aniso_label
_atom_site_aniso_U_11
_atom_site_aniso_U_22
_atom_site_aniso_U_33
_atom_site_aniso_U_23
_atom_site_aniso_U_13
_atom_site_aniso_U_12
N1 0.0217(5) 0.0197(5) 0.0197(5) 0.0008(4) 0.0021(4) -0.0013(4)
N2 0.0221(5) 0.0218(5) 0.0210(5) -0.0013(4) -0.0001(4) -0.0048(4)
C1 0.0234(6) 0.0171(5) 0.0163(5) 0.0009(4) -0.0009(4) 0.0006(4)
C2 0.0166(5) 0.0177(5) 0.0175(5) -0.0019(4) -0.0013(4) 0.0003(4)
C3 0.0177(5) 0.0137(5) 0.0152(5) -0.0031(4) 0.0020(4) 0.0004(4)
C4 0.0183(6) 0.0241(6) 0.0180(5) 0.0035(4) -0.0009(4) 0.0015(4)
C5 0.0170(5) 0.0254(6) 0.0231(6) 0.0022(4) 0.0001(4) -0.0011(4)
C6 0.0150(5) 0.0148(5) 0.0151(5) -0.0006(4) -0.0006(4) 0.0007(4)
C7 0.0163(5) 0.0153(5) 0.0146(5) 0.0014(4) -0.0005(4) 0.0005(4)
C8 0.0149(5) 0.0187(5) 0.0132(5) 0.0006(4) 0.0033(4) -0.0021(4)
C9 0.0198(5) 0.0201(5) 0.0176(5) 0.0002(4) -0.0028(4) 0.0000(4)
C10 0.0214(5) 0.0185(5) 0.0206(5) 0.0008(4) 0.0012(4) -0.0002(4)
C11 0.0218(6) 0.0258(6) 0.0222(6) 0.0003(4) -0.0058(5) -0.0037(5)
C12 0.0186(5) 0.0205(5) 0.0197(5) 0.0032(4) -0.0021(4) -0.0009(4)

loop_
_atom_type_symbol
_atom_type_description
_atom_type_scat_dispersion_real
_atom_type_scat_dispersion_imag
_atom_type_scat_source
N N 0.0061 0.0033 'International Tables Vol C Tables 4.2.6.8 and 6.1.1.4'
C C 0.0033 0.0016 'International Tables Vol C Tables 4.2.6.8 and 6.1.1.4'
H H 0 0 'International Tables Vol C Tables 4.2.6.8 and 6.1.1.4'

loop_
_geom_angle_atom_site_label_1
_geom_angle_atom_site_label_2
_geom_angle_atom_site_label_3
_geom_angle
_geom_angle_site_symmetry_1
_geom_angle_site_symmetry_3
C1 N1 C5 115.97(10) . .
C10 N2 C11 115.84(10) . .
N1 C1 C2 124.35(10) . .
N1 C1 H1 117.8 . .
C2 C1 H1 117.8 . .
C3 C2 C1 119.12(10) . .
C3 C2 H2 120.4 . .
C1 C2 H2 120.4 . .
C2 C3 C4 116.88(10) . .
C2 C3 C6 123.36(10) . .
C4 C3 C6 119.70(9) . .
C5 C4 C3 119.77(10) . .
C5 C4 H4 120.1 . .
C3 C4 H4 120.1 . .
N1 C5 C4 123.87(11) . .
N1 C5 H5 118.1 . .
C4 C5 H5 118.1 . .
C3 C6 C6 121.15(9) . 2_565
C3 C6 C7 119.65(9) . .
C6 C6 C7 89.81(5) 2_565 .
C3 C6 H6 108.2 . .
C6 C6 H6 108.2 2_565 .
C7 C6 H6 108.2 . .
C8 C7 C6 117.62(8) . .
C8 C7 C7 114.05(10) . 2_565
C6 C7 C7 88.46(5) . 2_565
C8 C7 H7 111.6 . .
C6 C7 H7 111.6 . .
C7 C7 H7 111.6 2_565 .
C12 C8 C9 116.62(10) . .
C12 C8 C7 120.77(9) . .
C9 C8 C7 122.59(10) . .
C10 C9 C8 119.61(10) . .
C10 C9 H9 120.2 . .
C8 C9 H9 120.2 . .
N2 C10 C9 124.26(10) . .
N2 C10 H10 117.9 . .
C9 C10 H10 117.9 . .
N2 C11 C12 124.06(10) . .
N2 C11 H11 118 . .
C12 C11 H11 118 . .
C11 C12 C8 119.58(10) . .
C11 C12 H12 120.2 . .
C8 C12 H12 120.2 . .

loop_
_geom_bond_atom_site_label_1
_geom_bond_atom_site_label_2
_geom_bond_distance
_geom_bond_site_symmetry_2
N1 C1 1.3345(15) .
N1 C5 1.3416(15) .
N2 C10 1.3383(15) .
N2 C11 1.3393(15) .
C1 C2 1.3923(15) .
C1 H1 0.95 .
C2 C3 1.3891(15) .
C2 H2 0.95 .
C3 C4 1.3934(16) .
C3 C6 1.4982(14) .
C4 C5 1.3825(16) .
C4 H4 0.95 .
C5 H5 0.95 .
C6 C6 1.541(2) 2_565
C6 C7 1.5749(14) .
C6 H6 1 .
C7 C8 1.5062(14) .
C7 C7 1.578(2) 2_565
C7 H7 1 .
C8 C12 1.3920(15) .
C8 C9 1.3928(15) .
C9 C10 1.3842(15) .
C9 H9 0.95 .
C10 H10 0.95 .
C11 C12 1.3886(16) .
C11 H11 0.95 .
C12 H12 0.95 .

loop_
_geom_torsion_atom_site_label_1
_geom_torsion_atom_site_label_2
_geom_torsion_atom_site_label_3
_geom_torsion_atom_site_label_4
_geom_torsion
_geom_torsion_site_symmetry_1
_geom_torsion_site_symmetry_4
C5 N1 C1 C2 1.55(16) . .
N1 C1 C2 C3 0.08(17) . .
C1 C2 C3 C4 -1.74(15) . .
C1 C2 C3 C6 175.55(10) . .
C2 C3 C4 C5 1.77(16) . .
C6 C3 C4 C5 -175.62(10) . .
C1 N1 C5 C4 -1.51(17) . .
C3 C4 C5 N1 -0.14(18) . .
C2 C3 C6 C6 18.75(15) . 2_565
C4 C3 C6 C6 -164.03(9) . 2_565
C2 C3 C6 C7 128.60(10) . .
C4 C3 C6 C7 -54.18(14) . .
C3 C6 C7 C8 -23.98(14) . .
C6 C6 C7 C8 102.41(11) 2_565 .
C3 C6 C7 C7 -140.47(10) . 2_565
C6 C6 C7 C7 -14.08(11) 2_565 2_565
C6 C7 C8 C12 128.72(10) . .
C7 C7 C8 C12 -129.73(9) 2_565 .
C6 C7 C8 C9 -52.65(14) . .
C7 C7 C8 C9 48.90(12) 2_565 .
C12 C8 C9 C10 1.29(16) . .
C7 C8 C9 C10 -177.39(10) . .
C11 N2 C10 C9 -0.82(17) . .
C8 C9 C10 N2 -0.23(18) . .
C10 N2 C11 C12 0.80(17) . .
N2 C11 C12 C8 0.28(18) . .
C9 C8 C12 C11 -1.31(16) . .
C7 C8 C12 C11 177.40(10) . .
